data_7025264
loop_
_publ_author_name
'Turner, Dayna L.'
'Stone, Kevin H.'
'Stephens, Peter W.'
'Vaid, Thomas P.'

_publ_section_title
;
 Cadmium and zinc thiolate and selenolate metal--organic frameworks
;
_journal_issue 21
_journal_name_full 'Dalton Transactions'
_journal_page_first 5070
_journal_paper_doi 10.1039/b926156g
_journal_volume 39
_journal_year 2010
_chemical_formula_structural '[Cd(en)3][Cd(SC6H4S)2]'
_chemical_formula_sum 'C18 H32 Cd2 N6 S4'
_chemical_formula_weight 685.568
_chemical_name_common (Cd(en)3)(Cd(SC6H4S)2)
_chemical_name_systematic ?
_space_group_crystal_system monoclinic
_space_group_IT_number 15
_space_group_name_H-M_alt 'C 1 2/c 1'
_symmetry_space_group_name_Hall '-C 2yc'
_symmetry_space_group_name_H-M 'C 1 2/c 1'
_cell_angle_alpha 90
_cell_angle_beta 90.21712(43)
_cell_angle_gamma 90
_cell_formula_units_Z 4
_cell_length_a 12.01279(11)
_cell_length_b 14.83093(15)
_cell_length_c 14.57556(13)
_cell_measurement_temperature 298
_cell_volume 2596.78(4)
_computing_cell_refinement 'TOPAS Academic'
_computing_data_collection EPICS
_computing_structure_refinement 'TOPAS Academic'
_computing_structure_solution 'TOPAS Academic'
_diffrn_ambient_temperature 298
_diffrn_detector 'NaI scintillation counter'
_diffrn_measurement_device_type 'Huber diffractometer'
_diffrn_radiation_monochromator 'double Si(111)'
_diffrn_radiation_wavelength 0.696745
_diffrn_source synchrotron
_pd_block_diffractogram_id DLT3-25
_pd_instr_location
;
X16C, National Synchrotron Light Source, Brookhaven National Laboratory
;
_pd_meas_2theta_range_inc 0.005
_pd_meas_2theta_range_max 45
_pd_meas_2theta_range_min 1
_pd_meas_number_of_points 8800
_pd_meas_scan_method step
_pd_proc_2theta_range_inc 0.005
_pd_proc_2theta_range_max 45
_pd_proc_2theta_range_min 1
_pd_proc_ls_background_function
;
Chebyshev polynomial with 15 coeffecients
;
_pd_proc_ls_pref_orient_corr
;
none
;
_pd_proc_ls_profile_function
;
Simple_Axial_Model(7.66(2)) function with Rp=9999,Rs=300 in TOPAS-Academic
;
_pd_proc_ls_prof_wR_expected 3.007
_pd_proc_ls_prof_wR_factor 5.356
_pd_proc_wavelength 0.696745
_pd_spec_mounting
;
Sample was loaded into a quartz zero background flat plate sample holder
;
_pd_spec_mount_mode reflection
_pd_spec_shape flat_sheet
_pd_spec_size_axial 4
_pd_spec_size_thick 0.5
_refine_ls_goodness_of_fit_all 1.781
_refine_ls_number_parameters 87
_refine_ls_shift/su_max 0.1
_refine_ls_weighting_scheme sigma
_cod_data_source_file b926156g.txt
_cod_data_source_block '[Cd(en)3][Cd(SC6H4S)2]'
_cod_depositor_comments
;
The following automatic conversions were performed:

'_space_group_crystal_system' value 'Monoclinic' changed to
'monoclinic' according to
/home/saulius/struct/CIF-dictionaries/cif_core.dic dictionary named
'cif_core.dic' version 2.4.2 from 2011-04-26.

Automatic conversion script
Id: cif_fix_values 1891 2012-01-12 08:04:46Z andrius 
;
_cod_database_code 7025264

loop_
_symmetry_equiv_pos_as_xyz
'x, y, z'
'-x, y, 1/2-z'
'-x, -y, -z'
'x, -y, 1/2+z'
'1/2+x, 1/2+y, z'
'1/2-x, 1/2+y, 1/2-z'
'1/2-x, 1/2-y, -z'
'1/2+x, 1/2-y, 1/2+z'

loop_
_atom_site_label
_atom_site_type_symbol
_atom_site_thermal_displace_type
_atom_site_fract_x
_atom_site_fract_y
_atom_site_fract_z
_atom_site_occupancy
_atom_site_U_iso_or_equiv
Cd1 Cd Uiso 0.50000 0.22989(9) 0.25000 1.000 0.0540(7)
S1 S Uiso 0.3749(3) 0.3400(3) 0.3321(2) 1.000 0.0540(7)
S2 S Uiso 0.3888(3) 0.1294(3) 0.1427(2) 1.000 0.0540(7)
C1A C Uiso 0.23814 0.15564 0.00054 1.000 0.0540(7)
C1B C Uiso 0.21268 0.33203 0.46244 1.000 0.0540(7)
C2A C Uiso 0.32639 0.29172 0.05982 1.000 0.0540(7)
C2B C Uiso 0.34407 0.20687 0.46317 1.000 0.0540(7)
C3A C Uiso 0.31453 0.19736 0.06036 1.000 0.0540(7)
C3B C Uiso 0.30675 0.28890 0.42560 1.000 0.0540(7)
Cd2 Cd Uiso 0.00000 0.16806(8) 0.25000 1.000 0.0540(7)
N1A N Uiso 0.03491 0.13144 0.40392 1.000 0.0540(7)
N1B N Uiso 0.11854 0.29192 0.21487 1.000 0.0540(7)
N2A N Uiso 0.14922 0.06376 0.24665 1.000 0.0540(7)
C7A C Uiso 0.09142 0.04451 0.40821 1.000 0.0540(7)
C7B C Uiso 0.04667 0.37114 0.21279 1.000 0.0540(7)
C8A C Uiso 0.19079 0.04372 0.33855 1.000 0.0540(7)
H1A H Uiso 0.22971 0.08856 0.00092 1.000 0.0540(7)
H1B H Uiso 0.18616 0.39035 0.43573 1.000 0.0540(7)
H2A H Uiso 0.38069 0.32138 0.10234 1.000 0.0540(7)
H2B H Uiso 0.41094 0.17621 0.43698 1.000 0.0540(7)
H3A H Uiso 0.04122 -0.00784 0.39549 1.000 0.0540(7)
H3B H Uiso 0.01165 0.38224 0.15147 1.000 0.0540(7)
H4A H Uiso 0.11957 0.02901 0.47091 1.000 0.0540(7)
H4B H Uiso 0.08761 0.42906 0.22268 1.000 0.0540(7)
H5A H Uiso 0.24988 0.08638 0.35999 1.000 0.0540(7)
H5B H Uiso 0.17799 0.29830 0.16747 1.000 0.0540(7)
H6A H Uiso 0.23090 -0.01522 0.34280 1.000 0.0540(7)
H6B H Uiso 0.16386 0.29226 0.27256 1.000 0.0540(7)
H7A H Uiso -0.02838 0.13194 0.44828 1.000 0.0540(7)
H8A H Uiso 0.08415 0.17911 0.43069 1.000 0.0540(7)
H9A H Uiso 0.21252 0.06325 0.20229 1.000 0.0540(7)
H10A H Uiso 0.10392 0.01181 0.22374 1.000 0.0540(7)

loop_
_geom_angle_atom_site_label_1
_geom_angle_atom_site_label_2
_geom_angle_atom_site_label_3
_geom_angle
_geom_angle_site_symmetry_1
_geom_angle_site_symmetry_3
_geom_angle_publ_flag
S1 Cd1 S2 111.06(12) . . yes
S1 Cd1 S1 99.37(14) . 2_655 yes
S1 Cd1 S2 113.63(11) . 2_655 yes
S1 Cd1 S2 113.63(11) 2_655 . yes
S2 Cd1 S2 108.04(14) . 2_655 yes
S1 Cd1 S2 111.06(12) 2_655 2_655 yes

loop_
_geom_bond_atom_site_label_1
_geom_bond_atom_site_label_2
_geom_bond_distance
_geom_bond_publ_flag
Cd1 S1 2.524(4) yes
Cd1 S2 2.537(4) yes
